data_8100236
loop_
_publ_author_name
'Kolb, Andreas'
'Gollackner, Manuela'
'Klepp, Kurt O.'

_publ_section_title
;
Crystal structure of tetrarubidium hexathiodisilicate(IV), Rb~4~Si~2~S~6~
;
_journal_issue 4
_journal_name_full 'Zeitschrift f\"ur Kristallographie - New Crystal Structures'
_journal_page_first 361
_journal_page_last 362
_journal_volume 219
_journal_year 2004
_chemical_formula_moiety 'Rb4 S6 Si2'
_chemical_formula_sum 'Rb4 S6 Si2'
_chemical_formula_weight 590.40
_space_group_IT_number 12
_symmetry_cell_setting monoclinic
_symmetry_space_group_name_Hall '-C 2y'
_symmetry_space_group_name_H-M 'C 1 2/m 1'
_cell_angle_alpha 90
_cell_angle_beta 125.15(5)
_cell_angle_gamma 90
_cell_formula_units_Z 2
_cell_length_a 13.23(2)
_cell_length_b 6.864(2)
_cell_length_c 9.53(1)
_cell_measurement_temperature 296.1
_cell_volume 707.1(15)
_exptl_crystal_density_diffrn 2.773
_cod_original_sg_symbol_H-M 'C 2/m'
_cod_original_formula_sum 'Rb4 S6 Si2 '
_cod_database_code 8100236

loop_
_symmetry_equiv_pos_as_xyz
x,y,z
-x,-y,-z
x+1/2,y+1/2,z
-x+1/2,-y+1/2,-z
-x,y,-z
x,-y,z
-x+1/2,y+1/2,-z
x+1/2,-y+1/2,z

loop_
_atom_site_label
_atom_site_type_symbol
_atom_site_fract_x
_atom_site_fract_y
_atom_site_fract_z
_atom_site_U_iso_or_equiv
_atom_site_adp_type
_atom_site_occupancy
_atom_site_symmetry_multiplicity
_atom_site_Wyckoff_symbol
_atom_site_calc_flag
_atom_site_refinement_flags
_atom_site_disorder_assembly
_atom_site_disorder_group
Rb1 Rb 0.58030(11) 0.0000 0.36164(13) 0.0272(3) Uani 1 4 i d S . .
Rb2 Rb 0.80583(12) 0.0000 0.1881(1) 0.0337(3) Uani 1 4 i d S . .
S1 S 0.1122(3) 0.0000 0.3921(3) 0.0250(6) Uani 1 4 i d S . .
S2 S 0.2874(3) 0.0000 0.2217(4) 0.0282(7) Uani 1 4 i d S . .
S3 S 0.0000 0.2346(4) 0.0000 0.0263(6) Uani 1 4 g d S . .
Si1 Si 0.1155(3) 0.0000 0.1783(3) 0.0186(6) Uani 1 4 i d S . .

loop_
_atom_site_aniso_label
_atom_site_aniso_U_11
_atom_site_aniso_U_22
_atom_site_aniso_U_33
_atom_site_aniso_U_12
_atom_site_aniso_U_13
_atom_site_aniso_U_23
Rb1 0.0308(6) 0.0263(6) 0.0203(5) 0.0000 0.0121(4) 0.0000
Rb2 0.0417(7) 0.0317(7) 0.0264(6) 0.0000 0.0189(5) 0.0000
S1 0.029(2) 0.035(2) 0.0236(12) 0.0000 0.0168(11) 0.0000
S2 0.0325(13) 0.0278(13) 0.0162(11) 0.0000 0.0149(10) 0.0000
S3 0.037(2) 0.0111(11) 0.0176(10) 0.0000 0.0080(10) 0.0000
Si1 0.027(1) 0.0153(13) 0.0097(10) 0.0000 0.0080(10) 0.0000

loop_
_geom_bond_atom_site_label_1
_geom_bond_site_symmetry_1
_geom_bond_atom_site_label_2
_geom_bond_site_symmetry_2
_geom_bond_distance
_geom_bond_publ_flag
Rb1 . Rb1 2_656 4.232(5) yes
Rb1 . Rb2 . 4.161(6) yes
Rb1 . S1 3_545 3.4494(11) yes
Rb1 . S1 3_555 3.4494(11) yes
Rb1 . S1 2_656 3.326(7) yes
Rb1 . S2 . 3.293(7) yes
Rb1 . S2 2_656 3.289(6) yes
Rb1 . S3 3_545 3.479(4) yes
Rb1 . S3 4_555 3.479(4) yes
Rb1 . Si1 3_545 3.998(2) yes
Rb1 . Si1 3_555 3.998(2) yes
Rb1 . Si1 2_656 3.885(6) yes
Rb2 . S1 1_655 3.336(7) yes
Rb2 . S1 2_656 3.489(6) yes
Rb2 . S2 3_545 3.4683(12) yes
Rb2 . S2 3_555 3.4683(12) yes
Rb2 . S2 2_655 3.349(6) yes
Rb2 . S3 1_655 4.207(5) yes
Rb2 . S3 3_545 3.814(6) yes
Rb2 . S3 2_655 4.207(5) yes
Rb2 . S3 4_555 3.814(6) yes
Rb2 . Si1 1_655 4.151(8) yes
Rb2 . Si1 3_545 4.225(3) yes
Rb2 . Si1 3_555 4.225(3) yes
Rb2 . Si1 2_655 4.177(6) yes
S1 . S1 2_556 4.478(8) yes
S1 . S2 . 3.513(6) yes
S1 . S3 . 3.516(5) yes
S1 . S3 2_555 3.516(5) yes
S1 . Si1 . 2.063(4) yes
S1 . Si1 2_555 4.444(8) yes
S2 . S3 . 3.501(6) yes
S2 . S3 2_555 3.501(6) yes
S2 . Si1 . 2.063(6) yes
S2 . Si1 2_555 4.420(9) yes
S3 . S3 2_555 3.220(5) yes
S3 . S3 2_565 3.643(5) yes
S3 . Si1 . 2.196(3) yes
S3 . Si1 2_555 2.196(3) yes
Si1 . Si1 2_555 2.987(7) yes
